data_7236384
loop_
_publ_author_name
'Xu, Yuangang'
'Shen, Cheng'
'Lin, Qiuhan'
'Wang, Pengcheng'
'Jiang, Chao'
'Lu, Ming'

_publ_section_title
;
 1-Nitro-2-trinitromethyl substituted imidazoles: a new family of high
 performance energetic materials
;
_journal_issue 45
_journal_name_full 'Journal of Materials Chemistry A'
_journal_page_first 17791
_journal_paper_doi 10.1039/C6TA08831G
_journal_volume 4
_journal_year 2016
_chemical_formula_sum 'C5 H6 N6 O8'
_chemical_formula_weight 278.16
_space_group_IT_number 4
_space_group_name_Hall 'P 2yb'
_space_group_name_H-M_alt 'P 1 21 1'
_symmetry_cell_setting monoclinic
_symmetry_space_group_name_H-M 'P 1 21 1'
_atom_sites_solution_hydrogens geom
_atom_sites_solution_primary direct
_atom_sites_solution_secondary difmap
_audit_creation_method SHELXL-97
_audit_update_record
;
2016-10-26 deposited with the CCDC.
2016-10-27 downloaded from the CCDC.
;
_cell_angle_alpha 90.00
_cell_angle_beta 93.44(3)
_cell_angle_gamma 90.00
_cell_formula_units_Z 4
_cell_length_a 10.821(2)
_cell_length_b 8.8200(18)
_cell_length_c 11.286(2)
_cell_measurement_reflns_used 25
_cell_measurement_temperature 293(2)
_cell_measurement_theta_max 12
_cell_measurement_theta_min 9
_cell_volume 1075.2(4)
_computing_structure_refinement 'SHELXL-97 (Sheldrick, 1997)'
_computing_structure_solution 'SHELXS-97 (Sheldrick, 1990)'
_diffrn_ambient_temperature 293(2)
_diffrn_measured_fraction_theta_full 1.000
_diffrn_measured_fraction_theta_max 1.000
_diffrn_measurement_device_type 'Nonius cad4'
_diffrn_measurement_method \w/2\q
_diffrn_radiation_monochromator graphite
_diffrn_radiation_source 'fine-focus sealed tube'
_diffrn_radiation_type MoK\a
_diffrn_radiation_wavelength 0.71073
_diffrn_reflns_av_R_equivalents 0.0212
_diffrn_reflns_av_sigmaI/netI 0.0640
_diffrn_reflns_limit_h_max 13
_diffrn_reflns_limit_h_min 0
_diffrn_reflns_limit_k_max 10
_diffrn_reflns_limit_k_min 0
_diffrn_reflns_limit_l_max 13
_diffrn_reflns_limit_l_min -13
_diffrn_reflns_number 2223
_diffrn_reflns_theta_full 25.36
_diffrn_reflns_theta_max 25.36
_diffrn_reflns_theta_min 1.81
_diffrn_standards_decay_% 1
_diffrn_standards_interval_count 200
_diffrn_standards_interval_time 2h
_diffrn_standards_number 3
_exptl_absorpt_coefficient_mu 0.163
_exptl_absorpt_correction_T_max 0.9839
_exptl_absorpt_correction_T_min 0.9681
_exptl_absorpt_correction_type psi-scan
_exptl_crystal_density_diffrn 1.718
_exptl_crystal_density_method 'not measured'
_exptl_crystal_description rod
_exptl_crystal_F_000 568
_exptl_crystal_size_max 0.20
_exptl_crystal_size_mid 0.20
_exptl_crystal_size_min 0.10
_refine_diff_density_max 0.217
_refine_diff_density_min -0.167
_refine_diff_density_rms 0.036
_refine_ls_extinction_method none
_refine_ls_goodness_of_fit_ref 1.001
_refine_ls_hydrogen_treatment constr
_refine_ls_matrix_type full
_refine_ls_number_parameters 337
_refine_ls_number_reflns 2108
_refine_ls_number_restraints 3
_refine_ls_restrained_S_all 1.005
_refine_ls_R_factor_all 0.1087
_refine_ls_R_factor_gt 0.0525
_refine_ls_shift/su_max 0.000
_refine_ls_shift/su_mean 0.000
_refine_ls_structure_factor_coef Fsqd
_refine_ls_weighting_details 'calc w=1/[\s^2^(Fo^2^)+(0.0290P)^2^+0.0000P] where P=(Fo^2^+2Fc^2^)/3'
_refine_ls_weighting_scheme calc
_refine_ls_wR_factor_gt 0.0828
_refine_ls_wR_factor_ref 0.0981
_reflns_number_gt 1154
_reflns_number_total 2108
_reflns_threshold_expression >2sigma(I)
_cod_data_source_file c6ta08831g2.cif
_cod_data_source_block x
_cod_depositor_comments
;
The following automatic conversions were performed:

data item '_symmetry_cell_setting' value 'Monoclinic' was changed to
'monoclinic' in accordance with the
/home/saulius/struct/COD-crude-data/automatic-downloads/DataCite-retrospective/RSC/depositions/lib/dictionaries/cif_core.dic
dictionary named 'cif_core.dic' version 2.4.2 last updated on
2011-04-26.

Automatic conversion script
Id: cif_fix_values 6909 2019-04-08 15:41:33Z antanas 
;
_cod_original_sg_symbol_H-M P21
_cod_database_code 7236384

loop_
_symmetry_equiv_pos_as_xyz
'x, y, z'
'-x, y+1/2, -z'

loop_
_atom_site_label
_atom_site_type_symbol
_atom_site_fract_x
_atom_site_fract_y
_atom_site_fract_z
_atom_site_U_iso_or_equiv
_atom_site_adp_type
_atom_site_occupancy
_atom_site_symmetry_multiplicity
_atom_site_calc_flag
_atom_site_refinement_flags
N1 N 0.8264(7) 0.2997(6) 0.1425(5) 0.097(2) Uani 1 1 d .
O1 O 0.8848(9) -0.0184(7) 0.3816(6) 0.189(4) Uani 1 1 d .
C1 C 0.8145(9) 0.4555(8) 0.1826(7) 0.112(3) Uani 1 1 d .
H1B H 0.8392 0.5232 0.1206 0.134 Uiso 1 1 calc R
H1C H 0.7283 0.4757 0.1956 0.134 Uiso 1 1 calc R
N2 N 0.8729(5) 0.2223(6) 0.3356(5) 0.0639(15) Uani 1 1 d .
O2 O 0.8959(5) 0.1460(7) 0.5206(4) 0.1026(18) Uani 1 1 d .
C2 C 0.8850(9) 0.4865(8) 0.2857(6) 0.116(3) Uani 1 1 d .
H2A H 0.8610 0.5856 0.3137 0.139 Uiso 1 1 calc R
H2B H 0.9709 0.4934 0.2661 0.139 Uiso 1 1 calc R
C3 C 0.8778(7) 0.3803(8) 0.3830(5) 0.071(2) Uani 1 1 d .
H3A H 0.8044 0.4006 0.4256 0.086 Uiso 1 1 calc R
H3B H 0.9497 0.3920 0.4379 0.086 Uiso 1 1 calc R
N3 N 0.8804(7) 0.1123(8) 0.4195(5) 0.091(2) Uani 1 1 d .
O3 O 0.7276(10) 0.0486(11) -0.0084(7) 0.187(4) Uani 1 1 d .
C4 C 0.8516(5) 0.1981(7) 0.2178(5) 0.0574(16) Uani 1 1 d .
N4 N 0.8415(13) 0.0580(11) 0.0217(9) 0.147(5) Uani 1 1 d .
O4 O 0.9258(12) 0.0755(14) -0.0222(10) 0.272(10) Uani 1 1 d .
N5 N 0.9756(5) -0.0441(7) 0.1821(7) 0.104(3) Uani 1 1 d .
C5 C 0.8612(6) 0.0414(6) 0.1606(5) 0.0587(17) Uani 1 1 d .
O5 O 1.0564(6) 0.0310(8) 0.2224(6) 0.150 Uani 1 1 d .
C6 C 0.3278(6) -0.1848(7) 0.3196(5) 0.0645(18) Uani 1 1 d .
H6A H 0.3613 -0.2447 0.3862 0.077 Uiso 1 1 calc R
H6B H 0.2436 -0.2187 0.3011 0.077 Uiso 1 1 calc R
N6 N 0.7538(5) -0.0599(7) 0.1907(7) 0.101(3) Uani 1 1 d .
O6 O 0.9890(5) -0.1702(6) 0.1557(6) 0.136(2) Uani 1 1 d .
N7 N 0.3250(5) -0.0245(5) 0.3559(4) 0.0533(13) Uani 1 1 d .
O7 O 0.6698(6) 0.0017(8) 0.2349(7) 0.174(3) Uani 1 1 d .
C7 C 0.4003(6) -0.2140(7) 0.2181(5) 0.0705(19) Uani 1 1 d .
H7B H 0.3817 -0.3149 0.1877 0.085 Uiso 1 1 calc R
H7C H 0.4877 -0.2105 0.2427 0.085 Uiso 1 1 calc R
N8 N 0.3875(4) 0.0534(5) 0.1738(4) 0.0498(12) Uani 1 1 d .
C8 C 0.3732(6) -0.0996(8) 0.1213(6) 0.0693(19) Uani 1 1 d .
H8A H 0.4301 -0.1127 0.0589 0.083 Uiso 1 1 calc R
H8B H 0.2895 -0.1131 0.0873 0.083 Uiso 1 1 calc R
O8 O 0.7499(5) -0.1893(6) 0.1709(6) 0.116(2) Uani 1 1 d .
N9 N 0.4308(5) 0.1641(7) 0.1018(5) 0.0706(16) Uani 1 1 d .
O9 O 0.4403(5) 0.1313(6) -0.0002(4) 0.0947(17) Uani 1 1 d .
C9 C 0.3555(4) 0.0778(6) 0.2898(5) 0.0423(13) Uani 1 1 d .
C10 C 0.3477(6) 0.2348(6) 0.3394(5) 0.0589(17) Uani 1 1 d U
O10 O 0.4538(5) 0.2861(6) 0.1488(4) 0.0864(15) Uani 1 1 d .
N10 N 0.2608(5) 0.3448(6) 0.2692(5) 0.0657(16) Uani 1 1 d U
N11 N 0.4733(6) 0.3063(8) 0.3681(5) 0.0819(18) Uani 1 1 d U
O11 O 0.2491(5) 0.4685(5) 0.3085(5) 0.1004(18) Uani 1 1 d .
N12 N 0.2890(6) 0.2228(6) 0.4591(5) 0.0697(15) Uani 1 1 d .
O12 O 0.2081(4) 0.2901(6) 0.1860(5) 0.0919(16) Uani 1 1 d U
O13 O 0.5555(4) 0.2139(7) 0.3857(5) 0.0972(17) Uani 1 1 d .
O14 O 0.4835(5) 0.4404(7) 0.3792(6) 0.126(2) Uani 1 1 d .
O15 O 0.1746(4) 0.2121(6) 0.4521(4) 0.0891(15) Uani 1 1 d .
O16 O 0.3555(5) 0.2204(7) 0.5475(4) 0.1020(17) Uani 1 1 d .

loop_
_atom_site_aniso_label
_atom_site_aniso_U_11
_atom_site_aniso_U_22
_atom_site_aniso_U_33
_atom_site_aniso_U_23
_atom_site_aniso_U_13
_atom_site_aniso_U_12
N1 0.182(7) 0.031(3) 0.073(4) 0.010(3) -0.033(4) 0.005(4)
O1 0.406(13) 0.048(4) 0.110(5) 0.010(4) -0.024(6) 0.024(6)
C1 0.217(10) 0.039(4) 0.075(5) 0.001(4) -0.031(6) 0.025(6)
N2 0.093(4) 0.039(3) 0.060(4) 0.013(3) 0.006(3) -0.002(3)
O2 0.137(4) 0.105(4) 0.066(3) 0.022(3) 0.003(3) -0.004(4)
C2 0.207(10) 0.036(4) 0.099(6) -0.012(4) -0.025(6) -0.003(5)
C3 0.122(6) 0.049(4) 0.044(4) -0.006(4) 0.010(4) -0.014(4)
N3 0.159(6) 0.071(4) 0.045(3) 0.007(4) 0.010(4) 0.029(5)
O3 0.317(12) 0.115(6) 0.118(6) -0.018(5) -0.071(8) 0.043(9)
C4 0.079(4) 0.030(3) 0.061(4) 0.001(3) -0.007(3) -0.007(3)
N4 0.256(14) 0.064(5) 0.116(7) -0.007(6) -0.041(9) 0.006(9)
O4 0.50(3) 0.131(7) 0.213(10) -0.008(7) 0.244(14) -0.036(10)
N5 0.045(3) 0.051(4) 0.219(9) -0.041(5) 0.021(4) -0.012(3)
C5 0.082(5) 0.034(3) 0.059(4) -0.002(3) 0.001(3) 0.018(3)
O5 0.150 0.150 0.150 0.000 0.009 0.000
C6 0.087(5) 0.045(4) 0.062(4) 0.002(3) -0.002(4) 0.005(4)
N6 0.042(4) 0.061(5) 0.198(8) -0.042(5) 0.001(4) 0.009(3)
O6 0.120(5) 0.067(4) 0.220(7) -0.059(4) -0.016(4) 0.041(3)
N7 0.077(4) 0.037(3) 0.045(3) 0.001(3) 0.004(3) -0.007(3)
O7 0.102(5) 0.102(5) 0.323(10) -0.050(6) 0.070(6) -0.030(4)
C7 0.110(5) 0.057(4) 0.045(4) -0.003(3) 0.006(4) 0.000(4)
N8 0.066(3) 0.043(3) 0.040(3) 0.003(3) 0.002(2) -0.001(3)
C8 0.077(4) 0.053(4) 0.079(5) -0.011(4) 0.012(4) 0.013(4)
O8 0.106(4) 0.050(4) 0.190(6) -0.049(4) -0.007(4) -0.010(3)
N9 0.080(4) 0.062(4) 0.072(4) 0.017(4) 0.020(3) -0.002(3)
O9 0.144(5) 0.090(4) 0.054(3) 0.021(3) 0.039(3) -0.008(4)
C9 0.044(3) 0.041(3) 0.042(3) 0.001(3) 0.001(2) -0.018(3)
C10 0.088(4) 0.037(3) 0.054(4) 0.002(3) 0.016(4) 0.008(3)
O10 0.102(4) 0.070(3) 0.090(4) 0.008(3) 0.024(3) -0.029(3)
N10 0.069(4) 0.052(4) 0.074(4) 0.013(3) -0.003(3) 0.002(3)
N11 0.076(4) 0.064(4) 0.104(5) -0.026(4) -0.006(4) -0.017(4)
O11 0.133(5) 0.032(3) 0.136(5) 0.005(3) 0.009(4) 0.018(3)
N12 0.101(4) 0.042(3) 0.065(4) 0.001(3) -0.008(4) 0.019(3)
O12 0.083(3) 0.061(3) 0.129(4) 0.009(3) -0.015(3) 0.018(3)
O13 0.053(3) 0.108(4) 0.128(4) -0.033(4) -0.020(3) 0.004(3)
O14 0.109(4) 0.078(4) 0.189(6) -0.033(4) -0.004(4) -0.034(3)
O15 0.085(3) 0.072(3) 0.116(4) 0.014(3) 0.054(3) 0.003(3)
O16 0.142(4) 0.099(4) 0.064(3) -0.023(3) -0.006(3) 0.009(4)

loop_
_atom_type_symbol
_atom_type_description
_atom_type_scat_dispersion_real
_atom_type_scat_dispersion_imag
_atom_type_scat_source
C C 0.0033 0.0016 'International Tables Vol C Tables 4.2.6.8 and 6.1.1.4'
H H 0.0000 0.0000 'International Tables Vol C Tables 4.2.6.8 and 6.1.1.4'
N N 0.0061 0.0033 'International Tables Vol C Tables 4.2.6.8 and 6.1.1.4'
O O 0.0106 0.0060 'International Tables Vol C Tables 4.2.6.8 and 6.1.1.4'

loop_
_geom_angle_atom_site_label_1
_geom_angle_atom_site_label_2
_geom_angle_atom_site_label_3
_geom_angle
C4 N1 C1 118.9(6)
C2 C1 N1 113.3(7)
C2 C1 H1B 108.9
N1 C1 H1B 108.9
C2 C1 H1C 108.9
N1 C1 H1C 108.9
H1B C1 H1C 107.7
C4 N2 N3 125.0(5)
C4 N2 C3 120.0(5)
N3 N2 C3 114.8(5)
C1 C2 C3 117.3(8)
C1 C2 H2A 108.0
C3 C2 H2A 108.0
C1 C2 H2B 108.0
C3 C2 H2B 108.0
H2A C2 H2B 107.2
C2 C3 N2 109.6(5)
C2 C3 H3A 109.8
N2 C3 H3A 109.8
C2 C3 H3B 109.8
N2 C3 H3B 109.8
H3A C3 H3B 108.2
O2 N3 O1 124.4(7)
O2 N3 N2 119.6(7)
O1 N3 N2 115.5(6)
N1 C4 N2 124.8(6)
N1 C4 C5 112.1(5)
N2 C4 C5 123.0(5)
O4 N4 O3 136.7(15)
O4 N4 C5 113.9(14)
O3 N4 C5 109.5(11)
O6 N5 O5 122.7(8)
O6 N5 C5 124.8(7)
O5 N5 C5 112.3(6)
N5 C5 N6 108.1(5)
N5 C5 C4 118.4(5)
N6 C5 C4 111.4(5)
N5 C5 N4 106.0(7)
N6 C5 N4 102.5(7)
C4 C5 N4 109.1(5)
C7 C6 N7 114.3(5)
C7 C6 H6A 108.7
N7 C6 H6A 108.7
C7 C6 H6B 108.7
N7 C6 H6B 108.7
H6A C6 H6B 107.6
O8 N6 O7 120.5(8)
O8 N6 C5 123.6(7)
O7 N6 C5 115.9(6)
C9 N7 C6 121.7(5)
C6 C7 C8 111.3(6)
C6 C7 H7B 109.4
C8 C7 H7B 109.4
C6 C7 H7C 109.4
C8 C7 H7C 109.4
H7B C7 H7C 108.0
N9 N8 C9 124.2(5)
N9 N8 C8 116.4(5)
C9 N8 C8 119.5(5)
N8 C8 C7 108.1(5)
N8 C8 H8A 110.1
C7 C8 H8A 110.1
N8 C8 H8B 110.1
C7 C8 H8B 110.1
H8A C8 H8B 108.4
O9 N9 O10 127.2(6)
O9 N9 N8 116.8(6)
O10 N9 N8 116.0(6)
N7 C9 N8 123.3(5)
N7 C9 C10 115.4(5)
N8 C9 C10 121.2(5)
C9 C10 N11 113.3(5)
C9 C10 N12 107.6(5)
N11 C10 N12 104.8(5)
C9 C10 N10 115.9(5)
N11 C10 N10 111.1(5)
N12 C10 N10 103.0(5)
O12 N10 O11 128.2(6)
O12 N10 C10 114.0(6)
O11 N10 C10 117.6(6)
O14 N11 O13 125.8(7)
O14 N11 C10 120.7(7)
O13 N11 C10 113.2(6)
O16 N12 O15 126.9(6)
O16 N12 C10 118.5(6)
O15 N12 C10 114.6(5)

loop_
_geom_bond_atom_site_label_1
_geom_bond_atom_site_label_2
_geom_bond_distance
N1 C4 1.254(7)
N1 C1 1.455(8)
O1 N3 1.231(8)
C1 C2 1.380(9)
C1 H1B 0.9700
C1 H1C 0.9700
N2 C4 1.353(7)
N2 N3 1.355(7)
N2 C3 1.492(7)
O2 N3 1.182(6)
C2 C3 1.449(9)
C2 H2A 0.9700
C2 H2B 0.9700
C3 H3A 0.9700
C3 H3B 0.9700
O3 N4 1.262(13)
C4 C5 1.531(8)
N4 O4 1.075(16)
N4 C5 1.576(11)
N5 O6 1.162(6)
N5 O5 1.167(7)
N5 C5 1.457(8)
C5 N6 1.521(8)
C6 C7 1.450(8)
C6 N7 1.473(7)
C6 H6A 0.9700
C6 H6B 0.9700
N6 O8 1.163(7)
N6 O7 1.194(7)
N7 C9 1.229(6)
C7 C8 1.502(8)
C7 H7B 0.9700
C7 H7C 0.9700
N8 N9 1.371(6)
N8 C9 1.391(6)
N8 C8 1.479(7)
C8 H8A 0.9700
C8 H8B 0.9700
N9 O9 1.197(6)
N9 O10 1.219(7)
C9 C10 1.498(7)
C10 N11 1.515(8)
C10 N12 1.530(7)
C10 N10 1.538(7)
N10 O12 1.173(6)
N10 O11 1.187(6)
N11 O14 1.194(7)
N11 O13 1.214(7)
N12 O16 1.196(6)
N12 O15 1.239(6)

loop_
_geom_torsion_atom_site_label_1
_geom_torsion_atom_site_label_2
_geom_torsion_atom_site_label_3
_geom_torsion_atom_site_label_4
_geom_torsion
C4 N1 C1 C2 28.2(14)
N1 C1 C2 C3 -47.9(13)
C1 C2 C3 N2 39.4(11)
C4 N2 C3 C2 -12.7(9)
N3 N2 C3 C2 172.8(7)
C4 N2 N3 O2 -177.9(6)
C3 N2 N3 O2 -3.6(10)
C4 N2 N3 O1 10.4(11)
C3 N2 N3 O1 -175.3(8)
C1 N1 C4 N2 -2.1(12)
C1 N1 C4 C5 -179.7(8)
N3 N2 C4 N1 168.7(7)
C3 N2 C4 N1 -5.2(10)
N3 N2 C4 C5 -13.9(10)
C3 N2 C4 C5 172.1(6)
O6 N5 C5 N6 42.6(11)
O5 N5 C5 N6 -142.0(7)
O6 N5 C5 C4 170.4(8)
O5 N5 C5 C4 -14.2(10)
O6 N5 C5 N4 -66.8(10)
O5 N5 C5 N4 108.6(8)
N1 C4 C5 N5 123.7(7)
N2 C4 C5 N5 -54.0(9)
N1 C4 C5 N6 -110.0(7)
N2 C4 C5 N6 72.3(8)
N1 C4 C5 N4 2.4(10)
N2 C4 C5 N4 -175.3(7)
O4 N4 C5 N5 -37.6(13)
O3 N4 C5 N5 143.1(9)
O4 N4 C5 N6 -151.0(12)
O3 N4 C5 N6 29.8(10)
O4 N4 C5 C4 90.9(13)
O3 N4 C5 C4 -88.4(10)
N5 C5 N6 O8 -37.5(11)
C4 C5 N6 O8 -169.3(8)
N4 C5 N6 O8 74.2(10)
N5 C5 N6 O7 143.9(8)
C4 C5 N6 O7 12.1(10)
N4 C5 N6 O7 -104.4(9)
C7 C6 N7 C9 16.5(9)
N7 C6 C7 C8 -45.2(8)
N9 N8 C8 C7 146.8(5)
C9 N8 C8 C7 -34.2(7)
C6 C7 C8 N8 52.2(7)
C9 N8 N9 O9 -171.1(5)
C8 N8 N9 O9 7.8(8)
C9 N8 N9 O10 7.9(8)
C8 N8 N9 O10 -173.1(6)
C6 N7 C9 N8 4.1(9)
C6 N7 C9 C10 -179.9(6)
N9 N8 C9 N7 -174.8(5)
C8 N8 C9 N7 6.3(8)
N9 N8 C9 C10 9.5(8)
C8 N8 C9 C10 -169.4(5)
N7 C9 C10 N11 109.5(6)
N8 C9 C10 N11 -74.5(7)
N7 C9 C10 N12 -5.8(7)
N8 C9 C10 N12 170.2(5)
N7 C9 C10 N10 -120.4(5)
N8 C9 C10 N10 55.6(7)
C9 C10 N10 O12 2.0(8)
N11 C10 N10 O12 133.1(6)
N12 C10 N10 O12 -115.2(6)
C9 C10 N10 O11 177.3(6)
N11 C10 N10 O11 -51.5(7)
N12 C10 N10 O11 60.2(7)
C9 C10 N11 O14 161.0(7)
N12 C10 N11 O14 -82.1(8)
N10 C10 N11 O14 28.5(9)
C9 C10 N11 O13 -23.9(8)
N12 C10 N11 O13 93.1(7)
N10 C10 N11 O13 -156.4(6)
C9 C10 N12 O16 97.4(7)
N11 C10 N12 O16 -23.4(8)
N10 C10 N12 O16 -139.7(6)
C9 C10 N12 O15 -80.6(6)
N11 C10 N12 O15 158.6(5)
N10 C10 N12 O15 42.3(6)
